data_7123126
loop_
_publ_author_name
'Ueno, Atsushi'
'Watanabe, Kohei'
'Daniliuc, Constantin Gabriel'
'Kehr, Gerald'
'Erker, Gerhard'

_publ_section_title
;
 Unsaturated Vicinal Frustrated Phosphane/Borane Lewis Pairs as Ligands in
 Gold(I) Chemistry
;
_journal_name_full 'Chemical Communications'
_journal_paper_doi 10.1039/C9CC01136F
_journal_year 2019
_chemical_formula_sum 'C37 H32 Au B F16 N O4 P S2 Si'
_chemical_formula_weight 1189.59
_space_group_crystal_system monoclinic
_space_group_IT_number 15
_space_group_name_Hall '-C 2yc'
_space_group_name_H-M_alt 'C 1 2/c 1'
_symmetry_space_group_name_Hall '-C 2yc'
_symmetry_space_group_name_H-M 'C 1 2/c 1'
_atom_sites_solution_hydrogens geom
_audit_creation_method 'APEX3 v2016.1-0'
_audit_update_record
;
2018-12-21 deposited with the CCDC.    2019-03-12 downloaded from the CCDC.
;
_cell_angle_alpha 90
_cell_angle_beta 101.2240(10)
_cell_angle_gamma 90
_cell_formula_units_Z 8
_cell_length_a 39.0501(18)
_cell_length_b 10.3111(5)
_cell_length_c 23.3236(9)
_cell_measurement_reflns_used 9616
_cell_measurement_temperature 100.(2)
_cell_measurement_theta_max 27.1236
_cell_measurement_theta_min 2.5858
_cell_volume 9211.6(7)
_computing_cell_refinement 'SAINT V8.37A (Bruker AXS Inc., 2015)'
_computing_data_collection
;

APEX3 v2016.1-0 (Bruker AXS Inc., 2016)
;
_computing_data_reduction 'SAINT V8.37A (Bruker AXS Inc., 2015)'
_computing_molecular_graphics 'XP (Sheldrick, 2014)'
_computing_publication_material 'SHELXL-2014/7 (Sheldrick, 2014)'
_computing_structure_refinement 'SHELXL-2014/7 (Sheldrick, 2014)'
_computing_structure_solution 'SHELXL-2014/7 (Sheldrick, 2014)'
_diffrn_ambient_temperature 100.(2)
_diffrn_detector_area_resol_mean 10.4167
_diffrn_measured_fraction_theta_full 0.996
_diffrn_measured_fraction_theta_max 0.996
_diffrn_measurement_device_type 'Bruker D8 Venture PHOTON 100 CMOS'
_diffrn_measurement_method 'omega and phi scans'
_diffrn_radiation_monochromator 'MX mirror'
_diffrn_radiation_type 'Mo K\a'
_diffrn_radiation_wavelength 0.71073
_diffrn_reflns_av_R_equivalents 0.0532
_diffrn_reflns_av_unetI/netI 0.0254
_diffrn_reflns_limit_h_max 50
_diffrn_reflns_limit_h_min -50
_diffrn_reflns_limit_k_max 13
_diffrn_reflns_limit_k_min -13
_diffrn_reflns_limit_l_max 29
_diffrn_reflns_limit_l_min -29
_diffrn_reflns_number 115238
_diffrn_reflns_theta_full 27.20
_diffrn_reflns_theta_max 27.20
_diffrn_reflns_theta_min 2.19
_diffrn_source 'Mo ImS'
_diffrn_source_type 'micro focus tube'
_exptl_absorpt_coefficient_mu 3.449
_exptl_absorpt_correction_T_max 0.78
_exptl_absorpt_correction_T_min 0.64
_exptl_absorpt_correction_type multi-scan
_exptl_absorpt_process_details
;
Bruker AXS (2014). SADABS, Version 2014/5, Bruker AXS Inc., Madison, Wisconsin,
USA.
;
_exptl_crystal_colour colourless
_exptl_crystal_density_diffrn 1.716
_exptl_crystal_density_method 'not measured'
_exptl_crystal_description prism
_exptl_crystal_F_000 4656
_exptl_crystal_size_max 0.268
_exptl_crystal_size_mid 0.160
_exptl_crystal_size_min 0.078
_refine_diff_density_max 0.859
_refine_diff_density_min -1.979
_refine_ls_extinction_method none
_refine_ls_goodness_of_fit_ref 1.171
_refine_ls_hydrogen_treatment constr
_refine_ls_matrix_type full
_refine_ls_number_parameters 713
_refine_ls_number_reflns 10215
_refine_ls_number_restraints 273
_refine_ls_restrained_S_all 1.175
_refine_ls_R_factor_all 0.0335
_refine_ls_R_factor_gt 0.0282
_refine_ls_shift/su_max 0.007
_refine_ls_shift/su_mean 0.000
_refine_ls_structure_factor_coef Fsqd
_refine_ls_weighting_details 'w=1/[\s^2^(Fo^2^)+(0.0082P)^2^+38.3635P] where P=(Fo^2^+2Fc^2^)/3'
_refine_ls_weighting_scheme calc
_refine_ls_wR_factor_gt 0.0538
_refine_ls_wR_factor_ref 0.0552
_reflns_number_gt 9290
_reflns_number_total 10215
_reflns_threshold_expression 'I > 2\s(I)'
_cod_data_source_file c9cc01136f2.cif
_cod_data_source_block erk9161
_cod_database_code 7123126

loop_
_space_group_symop_operation_xyz
'x, y, z'
'-x, y, -z+1/2'
'x+1/2, y+1/2, z'
'-x+1/2, y+1/2, -z+1/2'
'-x, -y, -z'
'x, -y, z-1/2'
'-x+1/2, -y+1/2, -z'
'x+1/2, -y+1/2, z-1/2'

loop_
_atom_site_type_symbol
_atom_site_label
_atom_site_fract_x
_atom_site_fract_y
_atom_site_fract_z
_atom_site_U_iso_or_equiv
_atom_site_adp_type
_atom_site_calc_flag
_atom_site_refinement_flags_adp
_atom_site_refinement_flags_occupancy
_atom_site_refinement_flags_posn
_atom_site_occupancy
_atom_site_disorder_assembly
_atom_site_disorder_group
Au Au1 0.64317(2) 0.45834(2) 0.47856(2) 0.01499(4) Uani d . . . 1.0 . .
P P1 0.64697(2) 0.37766(7) 0.56851(3) 0.01367(14) Uani d . . . 1.0 . .
Si Si1 0.66589(2) -0.05145(8) 0.54088(4) 0.02024(17) Uani d . . . 1.0 . .
B B1 0.61345(9) 0.1275(3) 0.48068(15) 0.0196(7) Uani d . . . 1.0 . .
C C1 0.66084(7) 0.2083(3) 0.56901(12) 0.0156(6) Uani d . . . 1.0 . .
H H1 0.6802 0.1824 0.5981 0.019 Uiso calc U . R 1.0 . .
C C2 0.64566(8) 0.1190(3) 0.53145(12) 0.0167(6) Uani d . . . 1.0 . .
C C3 0.67858(10) -0.0838(3) 0.62060(14) 0.0303(8) Uani d . . . 1.0 . .
H H3A 0.6899 -0.1688 0.6268 0.046 Uiso calc U . R 1.0 . .
H H3B 0.6577 -0.0832 0.6381 0.046 Uiso calc U . R 1.0 . .
H H3C 0.6948 -0.0166 0.6389 0.046 Uiso calc U . R 1.0 . .
C C4 0.70445(9) -0.0486(3) 0.50503(14) 0.0271(7) Uani d . . . 1.0 . .
H H4A 0.7198 0.0235 0.5207 0.041 Uiso calc U . R 1.0 . .
H H4B 0.6966 -0.0374 0.4628 0.041 Uiso calc U . R 1.0 . .
H H4C 0.7173 -0.1305 0.5127 0.041 Uiso calc U . R 1.0 . .
C C5 0.63369(9) -0.1764(3) 0.50660(16) 0.0318(8) Uani d . . . 1.0 . .
H H5A 0.6441 -0.2628 0.5134 0.048 Uiso calc U . R 1.0 . .
H H5B 0.6273 -0.1604 0.4645 0.048 Uiso calc U . R 1.0 . .
H H5C 0.6128 -0.1714 0.5239 0.048 Uiso calc U . R 1.0 . .
C C11 0.68214(8) 0.4657(3) 0.61642(12) 0.0195(6) Uani d . . . 1.0 . .
C C12 0.67550(9) 0.5583(3) 0.65773(12) 0.0226(7) Uani d . . . 1.0 . .
C C13 0.70401(10) 0.6128(3) 0.69558(13) 0.0318(8) Uani d . . . 1.0 . .
H H13 0.6997 0.6728 0.7243 0.038 Uiso calc U . R 1.0 . .
C C14 0.73818(10) 0.5831(4) 0.69295(15) 0.0382(10) Uani d . . . 1.0 . .
C C15 0.74387(9) 0.5011(4) 0.64933(16) 0.0360(9) Uani d . . . 1.0 . .
H H15 0.7672 0.4841 0.6456 0.043 Uiso calc U . R 1.0 . .
C C16 0.71679(8) 0.4416(3) 0.61011(14) 0.0268(7) Uani d . . . 1.0 . .
C C17 0.63985(9) 0.6068(3) 0.66270(14) 0.0287(8) Uani d . . . 1.0 . .
H H17A 0.6288 0.5446 0.6852 0.043 Uiso calc U . R 1.0 . .
H H17B 0.6255 0.6165 0.6235 0.043 Uiso calc U . R 1.0 . .
H H17C 0.6421 0.691 0.6826 0.043 Uiso calc U . R 1.0 . .
C C18 0.76827(12) 0.6419(5) 0.73625(18) 0.0590(14) Uani d . . . 1.0 . .
H H18A 0.7751 0.583 0.7695 0.089 Uiso calc U . R 1.0 . .
H H18B 0.761 0.7253 0.7501 0.089 Uiso calc U . R 1.0 . .
H H18C 0.7882 0.6554 0.7171 0.089 Uiso calc U . R 1.0 . .
C C19 0.72664(9) 0.3627(4) 0.56140(17) 0.0366(9) Uani d . . . 1.0 . .
H H19A 0.7482 0.3973 0.5517 0.055 Uiso calc U . R 1.0 . .
H H19B 0.7078 0.3672 0.5269 0.055 Uiso calc U . R 1.0 . .
H H19C 0.7303 0.2722 0.5739 0.055 Uiso calc U . R 1.0 . .
C C21 0.60811(7) 0.3676(3) 0.60110(12) 0.0154(6) Uani d . . . 1.0 . .
C C22 0.61011(8) 0.2972(3) 0.65330(12) 0.0177(6) Uani d . . . 1.0 . .
C C23 0.57998(8) 0.2793(3) 0.67585(12) 0.0212(6) Uani d . . . 1.0 . .
H H23 0.5813 0.23 0.7106 0.025 Uiso calc U . R 1.0 . .
C C24 0.54823(8) 0.3305(3) 0.64942(13) 0.0229(7) Uani d . . . 1.0 . .
C C25 0.54684(8) 0.4047(3) 0.59910(13) 0.0211(6) Uani d . . . 1.0 . .
H H25 0.5252 0.4428 0.5812 0.025 Uiso calc U . R 1.0 . .
C C26 0.57600(8) 0.4250(3) 0.57405(12) 0.0168(6) Uani d . . . 1.0 . .
C C27 0.64333(8) 0.2390(3) 0.68828(12) 0.0196(6) Uani d . . . 1.0 . .
H H27A 0.6418 0.2362 0.7297 0.029 Uiso calc U . R 1.0 . .
H H27B 0.6633 0.2922 0.6834 0.029 Uiso calc U . R 1.0 . .
H H27C 0.6463 0.1508 0.6744 0.029 Uiso calc U . R 1.0 . .
C C28 0.51558(9) 0.3096(4) 0.67407(15) 0.0347(9) Uani d . . . 1.0 . .
H H28A 0.5199 0.242 0.7041 0.052 Uiso calc U . R 1.0 . .
H H28B 0.4964 0.2828 0.6426 0.052 Uiso calc U . R 1.0 . .
H H28C 0.5093 0.3906 0.6914 0.052 Uiso calc U . R 1.0 . .
C C29 0.57101(8) 0.5092(3) 0.52004(13) 0.0227(7) Uani d . . . 1.0 . .
H H29A 0.547 0.5417 0.5113 0.034 Uiso calc U . R 1.0 . .
H H29B 0.5756 0.458 0.4869 0.034 Uiso calc U . R 1.0 . .
H H29C 0.5873 0.5825 0.5269 0.034 Uiso calc U . R 1.0 . .
C C31 0.61836(9) 0.1094(3) 0.41552(13) 0.0249(7) Uani d . . . 1.0 . .
C C32 0.64807(10) 0.1519(3) 0.39635(14) 0.0287(8) Uani d . . . 1.0 . .
C C33 0.65257(12) 0.1388(4) 0.33902(16) 0.0401(10) Uani d . . . 1.0 . .
C C34 0.62747(14) 0.0784(4) 0.29932(15) 0.0484(12) Uani d . . . 1.0 . .
C C35 0.59812(12) 0.0315(4) 0.31564(15) 0.0444(11) Uani d . . . 1.0 . .
C C36 0.59373(10) 0.0490(3) 0.37269(14) 0.0320(8) Uani d . . . 1.0 . .
C C41 0.57596(8) 0.1334(3) 0.49594(13) 0.0219(6) Uani d . . . 1.0 . .
C C42 0.56798(8) 0.0775(3) 0.54587(14) 0.0241(7) Uani d . . . 1.0 . .
C C43 0.53522(9) 0.0826(3) 0.55989(15) 0.0296(8) Uani d . . . 1.0 . .
C C44 0.50919(9) 0.1506(4) 0.52412(17) 0.0344(9) Uani d . . . 1.0 . .
C C45 0.51569(9) 0.2097(4) 0.47474(16) 0.0336(8) Uani d . . . 1.0 . .
C C46 0.54820(9) 0.1998(3) 0.46079(14) 0.0276(7) Uani d . . . 1.0 . .
F F32 0.67394(5) 0.21167(19) 0.43316(8) 0.0323(5) Uani d . . . 1.0 . .
F F33 0.68131(7) 0.1855(2) 0.32280(10) 0.0566(7) Uani d . . . 1.0 . .
F F34 0.63170(9) 0.0646(3) 0.24391(9) 0.0725(9) Uani d . . . 1.0 . .
F F35 0.57351(8) -0.0301(2) 0.27684(9) 0.0609(8) Uani d . . . 1.0 . .
F F36 0.56457(6) -0.0016(2) 0.38626(9) 0.0408(5) Uani d . . . 1.0 . .
F F42 0.59248(5) 0.01074(18) 0.58333(8) 0.0272(4) Uani d . . . 1.0 . .
F F43 0.52890(5) 0.0240(2) 0.60810(9) 0.0397(5) Uani d . . . 1.0 . .
F F44 0.47736(5) 0.1594(2) 0.53774(10) 0.0486(6) Uani d . . . 1.0 . .
F F45 0.49037(6) 0.2784(2) 0.44061(10) 0.0492(6) Uani d . . . 1.0 . .
F F46 0.55336(5) 0.2607(2) 0.41248(8) 0.0345(5) Uani d . . . 1.0 . .
N N1 0.64693(6) 0.5394(2) 0.39675(10) 0.0175(5) Uani d . . D 1.0 . .
S S1 0.67977(2) 0.63743(9) 0.39643(4) 0.0202(2) Uani d U P D 0.8749(17) A 1
O O1 0.69648(10) 0.6534(4) 0.45574(16) 0.0280(9) Uani d U P D 0.8749(17) A 1
O O2 0.67071(8) 0.7446(3) 0.35839(14) 0.0383(8) Uani d U P D 0.8749(17) A 1
C C51 0.71115(10) 0.5403(5) 0.36517(17) 0.0383(10) Uani d U P D 0.8749(17) A 1
F F1 0.71958(8) 0.4336(3) 0.39631(15) 0.0517(8) Uani d U P D 0.8749(17) A 1
F F2 0.73985(6) 0.6114(4) 0.36844(12) 0.0526(8) Uani d U P D 0.8749(17) A 1
F F3 0.69935(8) 0.5111(4) 0.31073(12) 0.0775(12) Uani d U P D 0.8749(17) A 1
S S2 0.61717(2) 0.51152(9) 0.33962(3) 0.0192(2) Uani d U P D 0.8749(17) A 1
O O3 0.60209(9) 0.3890(3) 0.34721(13) 0.0330(7) Uani d U P D 0.8749(17) A 1
O O4 0.62778(7) 0.5448(3) 0.28672(10) 0.0265(6) Uani d U P D 0.8749(17) A 1
C C52 0.58355(10) 0.6302(4) 0.34690(15) 0.0318(9) Uani d U P D 0.8749(17) A 1
F F4 0.57154(8) 0.6125(4) 0.39574(13) 0.0539(11) Uani d U P D 0.8749(17) A 1
F F5 0.55736(6) 0.6175(3) 0.30167(10) 0.0450(7) Uani d U P D 0.8749(17) A 1
F F6 0.59569(7) 0.7499(3) 0.34719(12) 0.0513(7) Uani d U P D 0.8749(17) A 1
S S1A 0.68228(17) 0.5435(7) 0.3713(3) 0.0316(18) Uani d U P D 0.1251(17) A 2
O O1A 0.6771(5) 0.5628(19) 0.3094(6) 0.036(5) Uani d U P D 0.1251(17) A 2
O O2A 0.7032(6) 0.4366(19) 0.3990(10) 0.037(6) Uani d U P D 0.1251(17) A 2
C C51A 0.7045(4) 0.6898(15) 0.4043(8) 0.049(9) Uani d U P D 0.1251(17) A 2
F F1A 0.6856(5) 0.7932(15) 0.3862(8) 0.041(4) Uani d U P D 0.1251(17) A 2
F F2A 0.7348(4) 0.697(2) 0.3886(9) 0.056(6) Uani d U P D 0.1251(17) A 2
F F3A 0.7082(6) 0.681(2) 0.4610(8) 0.031(6) Uani d U P D 0.1251(17) A 2
S S2A 0.61037(16) 0.6196(6) 0.3607(2) 0.0229(16) Uani d U P D 0.1251(17) A 2
O O3A 0.6180(5) 0.7129(15) 0.3209(7) 0.030(4) Uani d U P D 0.1251(17) A 2
O O4A 0.5876(5) 0.642(2) 0.3999(9) 0.029(6) Uani d U P D 0.1251(17) A 2
C C52A 0.5891(4) 0.4843(15) 0.3158(6) 0.026(6) Uani d U P D 0.1251(17) A 2
F F4A 0.6090(5) 0.442(2) 0.2798(7) 0.055(5) Uani d U P D 0.1251(17) A 2
F F5A 0.5828(5) 0.3918(18) 0.3505(8) 0.042(5) Uani d U P D 0.1251(17) A 2
F F6A 0.5595(4) 0.527(2) 0.2839(7) 0.047(5) Uani d U P D 0.1251(17) A 2

loop_
_atom_site_aniso_label
_atom_site_aniso_U_11
_atom_site_aniso_U_22
_atom_site_aniso_U_33
_atom_site_aniso_U_12
_atom_site_aniso_U_13
_atom_site_aniso_U_23
Au1 0.01719(6) 0.01810(6) 0.01031(5) 0.00246(5) 0.00422(4) 0.00241(4)
P1 0.0158(4) 0.0147(4) 0.0107(3) -0.0013(3) 0.0030(3) 0.0009(3)
Si1 0.0229(4) 0.0163(4) 0.0236(4) 0.0012(4) 0.0096(3) 0.0018(3)
B1 0.0263(19) 0.0118(16) 0.0205(16) 0.0010(14) 0.0041(14) -0.0015(13)
C1 0.0165(14) 0.0155(14) 0.0155(13) 0.0007(12) 0.0053(11) 0.0025(11)
C2 0.0195(15) 0.0169(15) 0.0162(13) 0.0006(12) 0.0094(11) 0.0016(11)
C3 0.037(2) 0.0280(18) 0.0283(17) 0.0079(15) 0.0111(15) 0.0099(14)
C4 0.0274(17) 0.0242(17) 0.0327(17) 0.0032(15) 0.0135(14) 0.0005(14)
C5 0.034(2) 0.0198(17) 0.045(2) -0.0030(15) 0.0169(16) -0.0063(15)
C11 0.0219(15) 0.0192(15) 0.0162(13) -0.0048(13) 0.0005(11) 0.0080(12)
C12 0.0339(18) 0.0196(16) 0.0133(13) -0.0111(14) 0.0025(12) 0.0055(12)
C13 0.048(2) 0.0277(19) 0.0151(15) -0.0177(17) -0.0043(14) 0.0066(13)
C14 0.043(2) 0.037(2) 0.0260(18) -0.0225(18) -0.0142(16) 0.0158(16)
C15 0.0219(18) 0.038(2) 0.043(2) -0.0104(15) -0.0067(15) 0.0195(17)
C16 0.0211(16) 0.0291(19) 0.0284(16) -0.0064(14) 0.0003(13) 0.0111(14)
C17 0.043(2) 0.0248(18) 0.0211(15) -0.0105(15) 0.0123(14) -0.0093(13)
C18 0.056(3) 0.067(3) 0.041(2) -0.033(2) -0.022(2) 0.016(2)
C19 0.0191(17) 0.042(2) 0.052(2) -0.0011(16) 0.0140(16) 0.0048(18)
C21 0.0177(14) 0.0156(14) 0.0139(13) -0.0042(12) 0.0058(11) -0.0051(11)
C22 0.0218(15) 0.0175(15) 0.0140(13) -0.0040(12) 0.0044(11) -0.0031(11)
C23 0.0283(17) 0.0239(16) 0.0131(13) -0.0081(13) 0.0082(12) -0.0025(12)
C24 0.0250(17) 0.0269(17) 0.0190(14) -0.0085(13) 0.0098(12) -0.0096(13)
C25 0.0157(15) 0.0246(16) 0.0228(15) 0.0013(13) 0.0034(12) -0.0087(13)
C26 0.0203(15) 0.0147(15) 0.0161(13) -0.0025(11) 0.0051(11) -0.0040(11)
C27 0.0251(16) 0.0206(16) 0.0136(13) -0.0010(13) 0.0053(12) 0.0023(12)
C28 0.0287(19) 0.053(2) 0.0259(17) -0.0123(17) 0.0138(14) -0.0106(16)
C29 0.0210(16) 0.0240(17) 0.0240(15) 0.0046(13) 0.0065(12) 0.0034(13)
C31 0.0325(18) 0.0229(17) 0.0185(15) 0.0115(14) 0.0029(13) -0.0014(13)
C32 0.046(2) 0.0200(17) 0.0227(16) 0.0125(15) 0.0124(15) 0.0025(13)
C33 0.068(3) 0.030(2) 0.0291(19) 0.0252(19) 0.0244(19) 0.0075(16)
C34 0.095(4) 0.034(2) 0.0184(17) 0.034(2) 0.018(2) -0.0006(15)
C35 0.071(3) 0.034(2) 0.0219(17) 0.022(2) -0.0074(18) -0.0106(16)
C36 0.041(2) 0.0258(18) 0.0259(17) 0.0127(17) -0.0007(15) -0.0049(14)
C41 0.0219(16) 0.0187(16) 0.0237(15) -0.0037(13) 0.0011(12) -0.0090(12)
C42 0.0217(16) 0.0224(17) 0.0282(16) -0.0034(13) 0.0048(13) -0.0128(13)
C43 0.0293(19) 0.0262(18) 0.0360(19) -0.0104(15) 0.0132(15) -0.0153(15)
C44 0.0176(17) 0.038(2) 0.048(2) -0.0037(15) 0.0069(15) -0.0272(17)
C45 0.0236(18) 0.036(2) 0.0368(19) 0.0068(16) -0.0038(15) -0.0174(16)
C46 0.0287(18) 0.0245(18) 0.0266(17) 0.0021(14) -0.0022(13) -0.0127(14)
F32 0.0399(12) 0.0296(11) 0.0333(10) 0.0039(9) 0.0215(9) 0.0034(9)
F33 0.090(2) 0.0488(15) 0.0462(13) 0.0249(14) 0.0509(14) 0.0140(11)
F34 0.141(3) 0.0616(18) 0.0202(11) 0.0445(18) 0.0281(14) -0.0004(11)
F35 0.094(2) 0.0490(15) 0.0282(11) 0.0260(14) -0.0161(12) -0.0207(11)
F36 0.0428(13) 0.0383(12) 0.0354(11) 0.0025(10) -0.0068(10) -0.0178(9)
F42 0.0296(10) 0.0249(10) 0.0296(10) 0.0000(8) 0.0121(8) 0.0039(8)
F43 0.0369(12) 0.0394(13) 0.0494(13) -0.0141(10) 0.0244(10) -0.0105(10)
F44 0.0206(11) 0.0639(16) 0.0629(15) -0.0025(10) 0.0121(10) -0.0298(13)
F45 0.0319(12) 0.0606(16) 0.0484(13) 0.0212(11) -0.0085(10) -0.0180(12)
F46 0.0378(12) 0.0381(12) 0.0240(10) 0.0106(9) -0.0032(8) -0.0018(9)
N1 0.0192(12) 0.0220(13) 0.0120(11) 0.0012(11) 0.0053(9) 0.0041(10)
S1 0.0224(5) 0.0226(5) 0.0165(4) -0.0014(4) 0.0058(3) 0.0032(3)
O1 0.029(2) 0.031(2) 0.0230(16) -0.0090(16) 0.0025(14) -0.0023(13)
O2 0.0413(18) 0.0358(18) 0.0353(17) -0.0094(15) 0.0009(14) 0.0168(14)
C51 0.026(2) 0.060(3) 0.031(2) 0.005(2) 0.0110(16) -0.006(2)
F1 0.0350(18) 0.0455(18) 0.079(2) 0.0092(15) 0.0220(16) -0.0066(15)
F2 0.0215(13) 0.088(2) 0.0520(17) -0.0039(15) 0.0161(12) 0.0197(16)
F3 0.0394(17) 0.157(4) 0.0373(15) 0.021(2) 0.0098(13) -0.0437(19)
S2 0.0198(4) 0.0240(5) 0.0133(4) 0.0028(3) 0.0023(3) 0.0027(3)
O3 0.0318(18) 0.0311(17) 0.0309(16) -0.0079(15) -0.0066(14) 0.0084(12)
O4 0.0303(14) 0.0383(16) 0.0117(11) 0.0046(13) 0.0061(10) 0.0013(11)
C52 0.029(2) 0.049(3) 0.0191(18) 0.0137(19) 0.0075(16) 0.0089(17)
F4 0.044(2) 0.098(3) 0.0249(14) 0.042(2) 0.0187(15) 0.0239(16)
F5 0.0231(13) 0.087(2) 0.0234(12) 0.0164(14) 0.0011(10) 0.0147(14)
F6 0.0539(17) 0.0364(16) 0.0616(18) 0.0243(13) 0.0060(14) 0.0033(13)
S1A 0.033(3) 0.035(4) 0.031(3) 0.013(3) 0.016(3) 0.007(3)
O1A 0.031(9) 0.043(10) 0.037(9) 0.017(8) 0.015(7) 0.001(8)
O2A 0.034(11) 0.038(10) 0.046(10) 0.012(9) 0.026(9) 0.004(8)
C51A 0.050(10) 0.047(10) 0.050(10) 0.003(7) 0.008(7) 0.000(7)
F1A 0.045(9) 0.026(8) 0.051(9) 0.009(7) 0.005(8) 0.015(7)
F2A 0.042(9) 0.064(11) 0.067(11) 0.011(9) 0.026(8) 0.019(9)
F3A 0.037(11) 0.028(10) 0.027(8) -0.007(8) 0.006(8) -0.007(7)
S2A 0.023(3) 0.034(3) 0.014(3) 0.010(3) 0.010(2) 0.009(2)
O3A 0.040(9) 0.025(8) 0.023(8) 0.010(7) 0.003(7) 0.011(7)
O4A 0.034(11) 0.041(10) 0.017(8) 0.015(9) 0.016(8) 0.002(7)
C52A 0.027(8) 0.026(8) 0.027(8) -0.002(6) 0.007(6) -0.010(6)
F4A 0.059(10) 0.065(11) 0.046(9) 0.003(9) 0.025(8) -0.019(8)
F5A 0.043(10) 0.043(9) 0.039(8) -0.002(9) 0.004(8) 0.013(7)
F6A 0.042(9) 0.063(11) 0.033(8) 0.000(8) -0.001(7) -0.005(8)

loop_
_atom_type_symbol
_atom_type_description
_atom_type_scat_dispersion_real
_atom_type_scat_dispersion_imag
_atom_type_scat_source
C C 0.0033 0.0016 'International Tables Vol C Tables 4.2.6.8 and 6.1.1.4'
H H 0.0000 0.0000 'International Tables Vol C Tables 4.2.6.8 and 6.1.1.4'
B B 0.0013 0.0007 'International Tables Vol C Tables 4.2.6.8 and 6.1.1.4'
N N 0.0061 0.0033 'International Tables Vol C Tables 4.2.6.8 and 6.1.1.4'
O O 0.0106 0.0060 'International Tables Vol C Tables 4.2.6.8 and 6.1.1.4'
F F 0.0171 0.0103 'International Tables Vol C Tables 4.2.6.8 and 6.1.1.4'
Si Si 0.0817 0.0704 'International Tables Vol C Tables 4.2.6.8 and 6.1.1.4'
P P 0.1023 0.0942 'International Tables Vol C Tables 4.2.6.8 and 6.1.1.4'
S S 0.1246 0.1234 'International Tables Vol C Tables 4.2.6.8 and 6.1.1.4'
Au Au -2.0133 8.8022 'International Tables Vol C Tables 4.2.6.8 and 6.1.1.4'

loop_
_geom_angle_atom_site_label_1
_geom_angle_atom_site_label_2
_geom_angle_atom_site_label_3
_geom_angle
N1 Au1 P1 172.23(7)
C21 P1 C1 102.24(13)
C21 P1 C11 111.03(13)
C1 P1 C11 106.46(14)
C21 P1 Au1 120.19(10)
C1 P1 Au1 109.09(9)
C11 P1 Au1 107.01(9)
C3 Si1 C4 111.78(16)
C3 Si1 C5 109.29(17)
C4 Si1 C5 110.80(16)
C3 Si1 C2 107.59(14)
C4 Si1 C2 106.56(14)
C5 Si1 C2 110.74(15)
C2 B1 C41 118.7(3)
C2 B1 C31 119.7(3)
C41 B1 C31 121.0(3)
C2 C1 P1 124.4(2)
C2 C1 H1 117.8
P1 C1 H1 117.8
C1 C2 B1 130.9(3)
C1 C2 Si1 116.0(2)
B1 C2 Si1 113.1(2)
Si1 C3 H3A 109.5
Si1 C3 H3B 109.5
H3A C3 H3B 109.5
Si1 C3 H3C 109.5
H3A C3 H3C 109.5
H3B C3 H3C 109.5
Si1 C4 H4A 109.5
Si1 C4 H4B 109.5
H4A C4 H4B 109.5
Si1 C4 H4C 109.5
H4A C4 H4C 109.5
H4B C4 H4C 109.5
Si1 C5 H5A 109.5
Si1 C5 H5B 109.5
H5A C5 H5B 109.5
Si1 C5 H5C 109.5
H5A C5 H5C 109.5
H5B C5 H5C 109.5
C16 C11 C12 119.7(3)
C16 C11 P1 118.0(2)
C12 C11 P1 122.3(2)
C13 C12 C11 118.2(3)
C13 C12 C17 116.9(3)
C11 C12 C17 124.9(3)
C14 C13 C12 122.7(3)
C14 C13 H13 118.7
C12 C13 H13 118.7
C15 C14 C13 117.8(3)
C15 C14 C18 121.5(4)
C13 C14 C18 120.7(4)
C14 C15 C16 122.9(4)
C14 C15 H15 118.5
C16 C15 H15 118.5
C15 C16 C11 118.2(3)
C15 C16 C19 117.3(3)
C11 C16 C19 124.4(3)
C12 C17 H17A 109.5
C12 C17 H17B 109.5
H17A C17 H17B 109.5
C12 C17 H17C 109.5
H17A C17 H17C 109.5
H17B C17 H17C 109.5
C14 C18 H18A 109.5
C14 C18 H18B 109.5
H18A C18 H18B 109.5
C14 C18 H18C 109.5
H18A C18 H18C 109.5
H18B C18 H18C 109.5
C16 C19 H19A 109.5
C16 C19 H19B 109.5
H19A C19 H19B 109.5
C16 C19 H19C 109.5
H19A C19 H19C 109.5
H19B C19 H19C 109.5
C22 C21 C26 119.7(3)
C22 C21 P1 118.6(2)
C26 C21 P1 121.7(2)
C23 C22 C21 119.2(3)
C23 C22 C27 116.2(3)
C21 C22 C27 124.6(3)
C24 C23 C22 122.2(3)
C24 C23 H23 118.9
C22 C23 H23 118.9
C23 C24 C25 118.1(3)
C23 C24 C28 121.8(3)
C25 C24 C28 120.1(3)
C24 C25 C26 122.3(3)
C24 C25 H25 118.8
C26 C25 H25 118.8
C25 C26 C21 118.3(3)
C25 C26 C29 116.9(3)
C21 C26 C29 124.7(3)
C22 C27 H27A 109.5
C22 C27 H27B 109.5
H27A C27 H27B 109.5
C22 C27 H27C 109.5
H27A C27 H27C 109.5
H27B C27 H27C 109.5
C24 C28 H28A 109.5
C24 C28 H28B 109.5
H28A C28 H28B 109.5
C24 C28 H28C 109.5
H28A C28 H28C 109.5
H28B C28 H28C 109.5
C26 C29 H29A 109.5
C26 C29 H29B 109.5
H29A C29 H29B 109.5
C26 C29 H29C 109.5
H29A C29 H29C 109.5
H29B C29 H29C 109.5
C36 C31 C32 114.4(3)
C36 C31 B1 123.2(3)
C32 C31 B1 122.5(3)
F32 C32 C33 116.1(3)
F32 C32 C31 120.6(3)
C33 C32 C31 123.2(4)
F33 C33 C34 120.2(3)
F33 C33 C32 120.4(4)
C34 C33 C32 119.4(4)
F34 C34 C33 119.8(4)
F34 C34 C35 119.9(4)
C33 C34 C35 120.3(3)
F35 C35 C34 120.6(4)
F35 C35 C36 120.1(4)
C34 C35 C36 119.3(4)
F36 C36 C35 116.3(3)
F36 C36 C31 120.2(3)
C35 C36 C31 123.4(4)
C42 C41 C46 114.8(3)
C42 C41 B1 123.0(3)
C46 C41 B1 122.2(3)
F42 C42 C43 116.0(3)
F42 C42 C41 120.5(3)
C43 C42 C41 123.5(3)
F43 C43 C44 120.2(3)
F43 C43 C42 120.7(3)
C44 C43 C42 119.0(3)
F44 C44 C45 120.0(3)
F44 C44 C43 120.0(4)
C45 C44 C43 120.1(3)
F45 C45 C44 119.8(3)
F45 C45 C46 120.4(4)
C44 C45 C46 119.8(3)
F46 C46 C45 117.5(3)
F46 C46 C41 119.7(3)
C45 C46 C41 122.8(3)
S2 N1 S1 123.07(14)
S1A N1 S2A 119.8(3)
S1A N1 Au1 124.1(3)
S2 N1 Au1 120.62(13)
S1 N1 Au1 116.18(12)
S2A N1 Au1 115.8(2)
O2 S1 O1 122.1(2)
O2 S1 N1 112.63(17)
O1 S1 N1 106.23(18)
O2 S1 C51 106.3(2)
O1 S1 C51 103.5(2)
N1 S1 C51 104.42(17)
F3 C51 F1 110.3(4)
F3 C51 F2 108.6(3)
F1 C51 F2 108.0(3)
F3 C51 S1 112.1(3)
F1 C51 S1 110.4(3)
F2 C51 S1 107.3(3)
O4 S2 O3 121.49(18)
O4 S2 N1 112.94(14)
O3 S2 N1 107.76(15)
O4 S2 C52 104.83(16)
O3 S2 C52 105.1(2)
N1 S2 C52 102.66(16)
F6 C52 F5 108.5(3)
F6 C52 F4 108.1(4)
F5 C52 F4 108.8(3)
F6 C52 S2 111.2(3)
F5 C52 S2 108.5(3)
F4 C52 S2 111.6(3)
O1A S1A O2A 120.8(12)
O1A S1A N1 114.5(9)
O2A S1A N1 105.4(9)
O1A S1A C51A 105.7(10)
O2A S1A C51A 105.0(12)
N1 S1A C51A 103.7(7)
F3A C51A F2A 111.2(17)
F3A C51A F1A 109.1(18)
F2A C51A F1A 110.5(17)
F3A C51A S1A 108.4(14)
F2A C51A S1A 107.8(14)
F1A C51A S1A 109.9(13)
O3A S2A O4A 123.7(13)
O3A S2A N1 112.8(8)
O4A S2A N1 109.2(10)
O3A S2A C52A 105.8(9)
O4A S2A C52A 102.7(11)
N1 S2A C52A 98.8(6)
F5A C52A F6A 110.1(16)
F5A C52A F4A 110.8(16)
F6A C52A F4A 108.0(15)
F5A C52A S2A 108.6(13)
F6A C52A S2A 108.5(12)
F4A C52A S2A 110.8(12)

loop_
_geom_bond_atom_site_label_1
_geom_bond_atom_site_label_2
_geom_bond_distance
Au1 N1 2.114(2)
Au1 P1 2.2349(7)
P1 C21 1.828(3)
P1 C1 1.828(3)
P1 C11 1.834(3)
Si1 C3 1.859(3)
Si1 C4 1.859(3)
Si1 C5 1.868(4)
Si1 C2 1.922(3)
B1 C2 1.553(4)
B1 C41 1.574(5)
B1 C31 1.579(4)
C1 C2 1.328(4)
C1 H1 0.95
C3 H3A 0.98
C3 H3B 0.98
C3 H3C 0.98
C4 H4A 0.98
C4 H4B 0.98
C4 H4C 0.98
C5 H5A 0.98
C5 H5B 0.98
C5 H5C 0.98
C11 C16 1.411(4)
C11 C12 1.415(4)
C12 C13 1.397(4)
C12 C17 1.505(5)
C13 C14 1.382(6)
C13 H13 0.95
C14 C15 1.373(6)
C14 C18 1.519(5)
C15 C16 1.398(5)
C15 H15 0.95
C16 C19 1.507(5)
C17 H17A 0.98
C17 H17B 0.98
C17 H17C 0.98
C18 H18A 0.98
C18 H18B 0.98
C18 H18C 0.98
C19 H19A 0.98
C19 H19B 0.98
C19 H19C 0.98
C21 C22 1.406(4)
C21 C26 1.419(4)
C22 C23 1.391(4)
C22 C27 1.516(4)
C23 C24 1.378(5)
C23 H23 0.95
C24 C25 1.393(4)
C24 C28 1.512(4)
C25 C26 1.393(4)
C25 H25 0.95
C26 C29 1.511(4)
C27 H27A 0.98
C27 H27B 0.98
C27 H27C 0.98
C28 H28A 0.98
C28 H28B 0.98
C28 H28C 0.98
C29 H29A 0.98
C29 H29B 0.98
C29 H29C 0.98
C31 C36 1.392(5)
C31 C32 1.393(5)
C32 F32 1.342(4)
C32 C33 1.389(4)
C33 F33 1.341(5)
C33 C34 1.361(6)
C34 F34 1.342(4)
C34 C35 1.365(7)
C35 F35 1.344(5)
C35 C36 1.386(5)
C36 F36 1.345(4)
C41 C42 1.388(4)
C41 C46 1.404(5)
C42 F42 1.351(4)
C42 C43 1.382(5)
C43 F43 1.341(4)
C43 C44 1.375(5)
C44 F44 1.345(4)
C44 C45 1.370(6)
C45 F45 1.344(4)
C45 C46 1.375(5)
C46 F46 1.339(4)
N1 S1A 1.606(6)
N1 S2 1.614(2)
N1 S1 1.634(3)
N1 S2A 1.722(6)
S1 O2 1.418(3)
S1 O1 1.420(4)
S1 C51 1.839(4)
C51 F3 1.299(5)
C51 F1 1.324(5)
C51 F2 1.329(5)
S2 O4 1.418(2)
S2 O3 1.419(3)
S2 C52 1.826(4)
C52 F6 1.322(5)
C52 F5 1.325(4)
C52 F4 1.326(4)
S1A O1A 1.432(12)
S1A O2A 1.448(13)
S1A C51A 1.835(16)
C51A F3A 1.305(14)
C51A F2A 1.307(14)
C51A F1A 1.319(14)
S2A O3A 1.409(12)
S2A O4A 1.414(13)
S2A C52A 1.843(14)
C52A F5A 1.305(13)
C52A F6A 1.319(13)
C52A F4A 1.323(13)

loop_
_geom_torsion_atom_site_label_1
_geom_torsion_atom_site_label_2
_geom_torsion_atom_site_label_3
_geom_torsion_atom_site_label_4
_geom_torsion
C21 P1 C1 C2 76.8(3)
C11 P1 C1 C2 -166.7(2)
Au1 P1 C1 C2 -51.5(3)
P1 C1 C2 B1 -1.9(5)
P1 C1 C2 Si1 179.05(14)
C41 B1 C2 C1 -74.7(4)
C31 B1 C2 C1 114.3(4)
C41 B1 C2 Si1 104.4(3)
C31 B1 C2 Si1 -66.7(3)
C21 P1 C11 C16 156.4(2)
C1 P1 C11 C16 45.9(3)
Au1 P1 C11 C16 -70.7(2)
C21 P1 C11 C12 -25.3(3)
C1 P1 C11 C12 -135.8(2)
Au1 P1 C11 C12 107.6(2)
C16 C11 C12 C13 -6.9(4)
P1 C11 C12 C13 174.9(2)
C16 C11 C12 C17 170.7(3)
P1 C11 C12 C17 -7.5(4)
C11 C12 C13 C14 2.1(5)
C17 C12 C13 C14 -175.7(3)
C12 C13 C14 C15 3.2(5)
C12 C13 C14 C18 -178.2(3)
C13 C14 C15 C16 -3.8(5)
C18 C14 C15 C16 177.6(3)
C14 C15 C16 C11 -1.0(5)
C14 C15 C16 C19 175.2(3)
C12 C11 C16 C15 6.3(4)
P1 C11 C16 C15 -175.4(2)
C12 C11 C16 C19 -169.5(3)
P1 C11 C16 C19 8.8(4)
C1 P1 C21 C22 48.7(2)
C11 P1 C21 C22 -64.5(3)
Au1 P1 C21 C22 169.60(19)
C1 P1 C21 C26 -129.2(2)
C11 P1 C21 C26 117.6(2)
Au1 P1 C21 C26 -8.3(3)
C26 C21 C22 C23 3.5(4)
P1 C21 C22 C23 -174.5(2)
C26 C21 C22 C27 -175.9(3)
P1 C21 C22 C27 6.2(4)
C21 C22 C23 C24 -1.4(5)
C27 C22 C23 C24 178.0(3)
C22 C23 C24 C25 -1.3(5)
C22 C23 C24 C28 179.6(3)
C23 C24 C25 C26 2.0(5)
C28 C24 C25 C26 -178.8(3)
C24 C25 C26 C21 0.0(4)
C24 C25 C26 C29 -179.1(3)
C22 C21 C26 C25 -2.8(4)
P1 C21 C26 C25 175.1(2)
C22 C21 C26 C29 176.2(3)
P1 C21 C26 C29 -5.9(4)
C2 B1 C31 C36 144.9(3)
C41 B1 C31 C36 -25.9(5)
C2 B1 C31 C32 -34.5(5)
C41 B1 C31 C32 154.7(3)
C36 C31 C32 F32 -179.9(3)
B1 C31 C32 F32 -0.5(5)
C36 C31 C32 C33 1.7(5)
B1 C31 C32 C33 -178.9(3)
F32 C32 C33 F33 -0.6(5)
C31 C32 C33 F33 177.8(3)
F32 C32 C33 C34 179.6(3)
C31 C32 C33 C34 -2.0(5)
F33 C33 C34 F34 0.6(5)
C32 C33 C34 F34 -179.6(3)
F33 C33 C34 C35 -179.6(3)
C32 C33 C34 C35 0.2(6)
F34 C34 C35 F35 0.9(6)
C33 C34 C35 F35 -178.9(3)
F34 C34 C35 C36 -178.5(3)
C33 C34 C35 C36 1.6(6)
F35 C35 C36 F36 1.8(5)
C34 C35 C36 F36 -178.8(3)
F35 C35 C36 C31 178.7(3)
C34 C35 C36 C31 -1.9(6)
C32 C31 C36 F36 177.0(3)
B1 C31 C36 F36 -2.4(5)
C32 C31 C36 C35 0.2(5)
B1 C31 C36 C35 -179.2(3)
C2 B1 C41 C42 -28.9(4)
C31 B1 C41 C42 142.0(3)
C2 B1 C41 C46 148.9(3)
C31 B1 C41 C46 -40.2(4)
C46 C41 C42 F42 180.0(3)
B1 C41 C42 F42 -2.1(4)
C46 C41 C42 C43 1.7(5)
B1 C41 C42 C43 179.6(3)
F42 C42 C43 F43 0.0(4)
C41 C42 C43 F43 178.4(3)
F42 C42 C43 C44 179.0(3)
C41 C42 C43 C44 -2.6(5)
F43 C43 C44 F44 0.6(5)
C42 C43 C44 F44 -178.4(3)
F43 C43 C44 C45 -179.7(3)
C42 C43 C44 C45 1.3(5)
F44 C44 C45 F45 1.2(5)
C43 C44 C45 F45 -178.5(3)
F44 C44 C45 C46 -179.6(3)
C43 C44 C45 C46 0.7(5)
F45 C45 C46 F46 0.0(5)
C44 C45 C46 F46 -179.2(3)
F45 C45 C46 C41 177.6(3)
C44 C45 C46 C41 -1.6(5)
C42 C41 C46 F46 178.0(3)
B1 C41 C46 F46 0.0(4)
C42 C41 C46 C45 0.4(5)
B1 C41 C46 C45 -177.5(3)
S2 N1 S1 O2 34.2(3)
Au1 N1 S1 O2 -141.71(18)
S2 N1 S1 O1 170.3(2)
Au1 N1 S1 O1 -5.6(2)
S2 N1 S1 C51 -80.7(2)
Au1 N1 S1 C51 103.39(18)
O2 S1 C51 F3 -53.1(4)
O1 S1 C51 F3 177.2(4)
N1 S1 C51 F3 66.2(4)
O2 S1 C51 F1 -176.5(3)
O1 S1 C51 F1 53.8(4)
N1 S1 C51 F1 -57.2(3)
O2 S1 C51 F2 66.0(3)
O1 S1 C51 F2 -63.7(3)
N1 S1 C51 F2 -174.7(2)
S1 N1 S2 O4 19.1(2)
Au1 N1 S2 O4 -165.08(16)
S1 N1 S2 O3 156.1(2)
Au1 N1 S2 O3 -28.1(2)
S1 N1 S2 C52 -93.2(2)
Au1 N1 S2 C52 82.59(19)
O4 S2 C52 F6 -57.9(3)
O3 S2 C52 F6 173.0(3)
N1 S2 C52 F6 60.4(3)
O4 S2 C52 F5 61.4(3)
O3 S2 C52 F5 -67.8(3)
N1 S2 C52 F5 179.6(3)
O4 S2 C52 F4 -178.7(3)
O3 S2 C52 F4 52.2(4)
N1 S2 C52 F4 -60.4(3)
S2A N1 S1A O1A -26.6(11)
Au1 N1 S1A O1A 160.7(9)
S2A N1 S1A O2A -161.8(11)
Au1 N1 S1A O2A 25.5(12)
S2A N1 S1A C51A 88.1(7)
Au1 N1 S1A C51A -84.6(7)
O1A S1A C51A F3A 176.6(16)
O2A S1A C51A F3A -54.6(18)
N1 S1A C51A F3A 55.8(15)
O1A S1A C51A F2A -63.0(16)
O2A S1A C51A F2A 65.8(16)
N1 S1A C51A F2A 176.2(12)
O1A S1A C51A F1A 57.5(16)
O2A S1A C51A F1A -173.7(15)
N1 S1A C51A F1A -63.3(14)
S1A N1 S2A O3A -17.5(10)
Au1 N1 S2A O3A 155.8(9)
S1A N1 S2A O4A -159.2(12)
Au1 N1 S2A O4A 14.1(12)
S1A N1 S2A C52A 93.9(6)
Au1 N1 S2A C52A -92.8(5)
O3A S2A C52A F5A 177.0(15)
O4A S2A C52A F5A -52.0(17)
N1 S2A C52A F5A 60.1(13)
O3A S2A C52A F6A -63.3(15)
O4A S2A C52A F6A 67.6(16)
N1 S2A C52A F6A 179.8(12)
O3A S2A C52A F4A 55.1(16)
O4A S2A C52A F4A -173.9(16)
N1 S2A C52A F4A -61.8(13)
